data_4337157
loop_
_publ_author_name
'Saha, Sumit'
'Captain, Burjor'

_publ_section_title
;
 Synthesis and structural characterization of ruthenium carbonyl cluster
 complexes containing platinum with a bulky N-heterocyclic carbene ligand.
;
_journal_issue 2
_journal_name_full 'Inorganic chemistry'
_journal_page_first 1210
_journal_page_last 1216
_journal_paper_doi 10.1021/ic402832b
_journal_volume 53
_journal_year 2014
_chemical_formula_sum 'C32 H28 N2 O11 Ru4'
_chemical_formula_weight 1020.84
_chemical_name_systematic
; 
 ? 
;
_space_group_IT_number 2
_symmetry_cell_setting triclinic
_symmetry_space_group_name_Hall '-P 1'
_symmetry_space_group_name_H-M 'P -1'
_atom_sites_solution_hydrogens geom
_atom_sites_solution_primary direct
_atom_sites_solution_secondary difmap
_audit_creation_method SHELXL-97
_cell_angle_alpha 108.0610(10)
_cell_angle_beta 99.1890(10)
_cell_angle_gamma 94.6880(10)
_cell_formula_units_Z 2
_cell_length_a 11.1505(5)
_cell_length_b 11.3048(5)
_cell_length_c 15.8466(7)
_cell_measurement_reflns_used 6473
_cell_measurement_temperature 296(2)
_cell_measurement_theta_max 29.37
_cell_measurement_theta_min 2.48
_cell_volume 1856.31(14)
_computing_cell_refinement 'SAINT+  V7.46A (Bruker, 2007)'
_computing_data_collection 'APEX2 v2.2-0 (Bruker, 2007)'
_computing_data_reduction 'SAINT+  V7.46A (Bruker, 2007)'
_computing_molecular_graphics 'XSHELL v4.02 (Bruker, 2000)'
_computing_publication_material 'XCIF v6.12 (Bruker, 2001)'
_computing_structure_refinement 'SHELXL-97 (Sheldrick, 2008)'
_computing_structure_solution 'SHELXS-97 (Sheldrick, 2008)'
_diffrn_ambient_temperature 296(2)
_diffrn_measured_fraction_theta_full 0.990
_diffrn_measured_fraction_theta_max 0.990
_diffrn_measurement_device_type 'Bruker SMART APEX2 CCD diffractometer'
_diffrn_measurement_method 'omega scans'
_diffrn_radiation_monochromator graphite
_diffrn_radiation_source 'fine-focus sealed tube'
_diffrn_radiation_type MoK\a
_diffrn_radiation_wavelength 0.71073
_diffrn_reflns_av_R_equivalents 0.0236
_diffrn_reflns_av_sigmaI/netI 0.0386
_diffrn_reflns_limit_h_max 15
_diffrn_reflns_limit_h_min -15
_diffrn_reflns_limit_k_max 15
_diffrn_reflns_limit_k_min -15
_diffrn_reflns_limit_l_max 22
_diffrn_reflns_limit_l_min -22
_diffrn_reflns_number 21924
_diffrn_reflns_theta_full 30.00
_diffrn_reflns_theta_max 30.00
_diffrn_reflns_theta_min 1.38
_exptl_absorpt_coefficient_mu 1.653
_exptl_absorpt_correction_T_max 0.7461
_exptl_absorpt_correction_T_min 0.6543
_exptl_absorpt_correction_type multi-scan
_exptl_absorpt_process_details '(SADABS 2007/4 Bruker)'
_exptl_crystal_colour yellow
_exptl_crystal_density_diffrn 1.826
_exptl_crystal_density_method 'not measured'
_exptl_crystal_description plate
_exptl_crystal_F_000 996
_exptl_crystal_size_max 0.06
_exptl_crystal_size_mid 0.02
_exptl_crystal_size_min 0.01
_refine_diff_density_max 0.509
_refine_diff_density_min -0.638
_refine_diff_density_rms 0.081
_refine_ls_extinction_method none
_refine_ls_goodness_of_fit_ref 1.000
_refine_ls_hydrogen_treatment mixed
_refine_ls_matrix_type full
_refine_ls_number_parameters 460
_refine_ls_number_reflns 10717
_refine_ls_number_restraints 0
_refine_ls_restrained_S_all 1.000
_refine_ls_R_factor_all 0.0550
_refine_ls_R_factor_gt 0.0324
_refine_ls_shift/su_max 0.002
_refine_ls_shift/su_mean 0.000
_refine_ls_structure_factor_coef Fsqd
_refine_ls_weighting_details 'calc w=1/[\s^2^(Fo^2^)+(0.0266P)^2^+0.7296P] where P=(Fo^2^+2Fc^2^)/3'
_refine_ls_weighting_scheme calc
_refine_ls_wR_factor_gt 0.0623
_refine_ls_wR_factor_ref 0.0733
_reflns_number_gt 7738
_reflns_number_total 10717
_reflns_threshold_expression >2sigma(I)
_cod_data_source_file ic402832b_si_001.cif
_cod_data_source_block Compound5
_cod_depositor_comments
;
The following automatic conversions were performed:

'_symmetry_cell_setting' value 'Triclinic' changed to 'triclinic'
according to
/usr/data/users/saulius/automatic-downloads/current/ACS/lib/dictionaries/cif_core.dic
dictionary named 'cif_core.dic' version 2.4.2 from
2011-04-26.

'_exptl_absorpt_correction_type' value 'Multi-scan'
changed to 'multi-scan' according to
/usr/data/users/saulius/automatic-downloads/current/ACS/lib/dictionaries/cif_core.dic
dictionary named 'cif_core.dic' version 2.4.2 from 2011-04-26.

Automatic conversion script
Id: cif_fix_values 2281 2013-09-26 08:29:07Z andrius 
;
_cod_original_sg_symbol_H-M P-1
_cod_database_code 4337157

loop_
_symmetry_equiv_pos_as_xyz
'x, y, z'
'-x, -y, -z'

loop_
_atom_site_label
_atom_site_type_symbol
_atom_site_fract_x
_atom_site_fract_y
_atom_site_fract_z
_atom_site_U_iso_or_equiv
_atom_site_adp_type
_atom_site_occupancy
_atom_site_symmetry_multiplicity
_atom_site_calc_flag
_atom_site_refinement_flags
Ru1 Ru 0.28863(2) 0.84030(2) 0.273191(16) 0.03766(6) Uani 1 1 d .
Ru2 Ru 0.02628(2) 0.83147(2) 0.293511(16) 0.04292(7) Uani 1 1 d .
Ru3 Ru 0.09637(2) 0.90438(3) 0.143854(17) 0.04707(7) Uani 1 1 d .
Ru4 Ru 0.15564(2) 1.06653(2) 0.321359(18) 0.04437(7) Uani 1 1 d .
O11 O 0.5122(3) 0.9913(3) 0.2538(2) 0.0947(10) Uani 1 1 d .
O12 O 0.3865(3) 0.8930(3) 0.47204(19) 0.0858(9) Uani 1 1 d .
O21 O -0.1453(3) 0.5874(3) 0.2476(2) 0.1063(12) Uani 1 1 d .
O22 O -0.1922(2) 0.9739(3) 0.3115(2) 0.0857(9) Uani 1 1 d .
O23 O 0.0894(3) 0.8604(3) 0.49273(19) 0.0935(10) Uani 1 1 d .
O31 O -0.1145(4) 1.0472(5) 0.1146(3) 0.1355(16) Uani 1 1 d .
O32 O -0.0077(3) 0.7256(4) -0.0462(2) 0.1237(14) Uani 1 1 d .
O33 O 0.2739(3) 1.0745(4) 0.0928(2) 0.1144(13) Uani 1 1 d .
O41 O 0.3488(3) 1.2593(3) 0.3048(2) 0.0835(9) Uani 1 1 d .
O42 O -0.0514(3) 1.2238(3) 0.3104(3) 0.1211(14) Uani 1 1 d .
O43 O 0.1996(3) 1.1576(3) 0.5270(2) 0.1086(13) Uani 1 1 d .
N1 N 0.3645(3) 0.5758(3) 0.2618(2) 0.0637(8) Uani 1 1 d .
N2 N 0.3962(3) 0.6199(3) 0.1445(2) 0.0652(9) Uani 1 1 d .
C11 C 0.4307(3) 0.9284(3) 0.2586(3) 0.0565(9) Uani 1 1 d .
C12 C 0.3536(3) 0.8636(3) 0.3959(2) 0.0544(8) Uani 1 1 d .
C21 C -0.0757(4) 0.6730(4) 0.2618(2) 0.0644(10) Uani 1 1 d .
C22 C -0.1082(3) 0.9241(4) 0.3055(2) 0.0589(9) Uani 1 1 d .
C23 C 0.0656(3) 0.8524(3) 0.4185(2) 0.0585(9) Uani 1 1 d .
C31 C -0.0336(4) 0.9962(5) 0.1287(3) 0.0812(13) Uani 1 1 d .
C32 C 0.0379(4) 0.7847(5) 0.0246(3) 0.0753(12) Uani 1 1 d .
C33 C 0.2083(4) 1.0119(4) 0.1133(3) 0.0718(11) Uani 1 1 d .
C41 C 0.2725(3) 1.1887(3) 0.3094(3) 0.0576(9) Uani 1 1 d .
C42 C 0.0238(4) 1.1605(4) 0.3126(3) 0.0788(13) Uani 1 1 d .
C43 C 0.1826(4) 1.1216(4) 0.4502(3) 0.0690(11) Uani 1 1 d .
C51 C 0.3489(3) 0.6648(3) 0.2208(2) 0.0491(8) Uani 1 1 d .
C52 C 0.4399(5) 0.5075(4) 0.1394(3) 0.0975(17) Uani 1 1 d .
H52 H 0.4768 0.4604 0.0939 0.117 Uiso 1 1 calc R
C53 C 0.4195(5) 0.4791(4) 0.2114(3) 0.0976(17) Uani 1 1 d .
H53 H 0.4383 0.4080 0.2256 0.117 Uiso 1 1 calc R
C54 C 0.3260(3) 0.5717(3) 0.3432(2) 0.0507(8) Uani 1 1 d .
C55 C 0.4102(3) 0.6135(3) 0.4245(3) 0.0607(9) Uani 1 1 d .
C56 C 0.3689(4) 0.6057(4) 0.5012(3) 0.0689(10) Uani 1 1 d .
H56 H 0.4234 0.6346 0.5566 0.083 Uiso 1 1 calc R
C57 C 0.2517(4) 0.5573(4) 0.4985(3) 0.0641(10) Uani 1 1 d .
C58 C 0.1724(3) 0.5127(3) 0.4157(3) 0.0618(10) Uani 1 1 d .
H58 H 0.0925 0.4785 0.4130 0.074 Uiso 1 1 calc R
C59 C 0.2070(3) 0.5168(3) 0.3366(2) 0.0529(8) Uani 1 1 d .
C60 C 0.2096(5) 0.5515(6) 0.5836(3) 0.1098(18) Uani 1 1 d .
H60A H 0.1883 0.4654 0.5788 0.165 Uiso 1 1 calc R
H60B H 0.1393 0.5946 0.5910 0.165 Uiso 1 1 calc R
H60C H 0.2747 0.5910 0.6350 0.165 Uiso 1 1 calc R
C61 C 0.1228(4) 0.4579(4) 0.2464(3) 0.0882(14) Uani 1 1 d .
H61A H 0.1191 0.5171 0.2140 0.132 Uiso 1 1 calc R
H61B H 0.0422 0.4343 0.2551 0.132 Uiso 1 1 calc R
H61C H 0.1533 0.3846 0.2122 0.132 Uiso 1 1 calc R
C62 C 0.5418(4) 0.6657(5) 0.4305(4) 0.1038(18) Uani 1 1 d .
H62A H 0.5524 0.6701 0.3725 0.156 Uiso 1 1 calc R
H62B H 0.5956 0.6118 0.4481 0.156 Uiso 1 1 calc R
H62C H 0.5608 0.7484 0.4745 0.156 Uiso 1 1 calc R
C63 C 0.3946(4) 0.6706(3) 0.0712(2) 0.0545(9) Uani 1 1 d .
C64 C 0.4985(3) 0.7428(3) 0.0673(2) 0.0554(8) Uani 1 1 d .
C65 C 0.4908(3) 0.7897(3) -0.0042(2) 0.0567(9) Uani 1 1 d .
H65 H 0.5582 0.8415 -0.0070 0.068 Uiso 1 1 calc R
C66 C 0.3878(3) 0.7628(3) -0.0711(2) 0.0559(9) Uani 1 1 d .
C67 C 0.2892(4) 0.6833(3) -0.0674(2) 0.0613(9) Uani 1 1 d .
H67 H 0.2201 0.6618 -0.1134 0.074 Uiso 1 1 calc R
C68 C 0.2906(4) 0.6346(3) 0.0031(2) 0.0587(9) Uani 1 1 d .
C69 C 0.3837(4) 0.8186(4) -0.1467(3) 0.0824(13) Uani 1 1 d .
H69A H 0.3498 0.8961 -0.1303 0.124 Uiso 1 1 calc R
H69B H 0.3333 0.7608 -0.2011 0.124 Uiso 1 1 calc R
H69C H 0.4652 0.8344 -0.1567 0.124 Uiso 1 1 calc R
C70 C 0.6177(4) 0.7648(5) 0.1332(3) 0.0894(14) Uani 1 1 d .
H70A H 0.6013 0.7629 0.1905 0.134 Uiso 1 1 calc R
H70B H 0.6615 0.8453 0.1408 0.134 Uiso 1 1 calc R
H70C H 0.6663 0.7002 0.1104 0.134 Uiso 1 1 calc R
C71 C 0.1845(4) 0.5429(4) 0.0037(3) 0.0921(15) Uani 1 1 d .
H71A H 0.2138 0.4670 0.0078 0.138 Uiso 1 1 calc R
H71B H 0.1246 0.5241 -0.0510 0.138 Uiso 1 1 calc R
H71C H 0.1477 0.5794 0.0548 0.138 Uiso 1 1 calc R
H2 H 0.216(4) 0.820(4) 0.157(3) 0.091(13) Uiso 1 1 d .
H3 H -0.009(3) 0.803(3) 0.173(2) 0.071(11) Uiso 1 1 d .
H1 H 0.151(3) 0.755(3) 0.279(2) 0.050 Uiso 1 1 d .
H4 H 0.283(3) 0.999(3) 0.330(2) 0.050 Uiso 1 1 d .

loop_
_atom_site_aniso_label
_atom_site_aniso_U_11
_atom_site_aniso_U_22
_atom_site_aniso_U_33
_atom_site_aniso_U_23
_atom_site_aniso_U_13
_atom_site_aniso_U_12
Ru1 0.04310(13) 0.03435(12) 0.04022(13) 0.01575(10) 0.01358(10) 0.00720(10)
Ru2 0.04506(14) 0.04423(14) 0.03815(13) 0.01064(11) 0.01496(11) -0.00320(11)
Ru3 0.04760(15) 0.06150(17) 0.03819(13) 0.02259(12) 0.01252(11) 0.00886(12)
Ru4 0.04863(15) 0.03446(13) 0.05217(15) 0.01256(11) 0.01878(12) 0.00688(10)
O11 0.0720(19) 0.085(2) 0.142(3) 0.051(2) 0.0448(19) -0.0054(16)
O12 0.113(2) 0.084(2) 0.0518(16) 0.0228(15) -0.0085(16) 0.0106(17)
O21 0.110(3) 0.075(2) 0.114(3) 0.0117(19) 0.031(2) -0.0416(19)
O22 0.0519(16) 0.103(2) 0.095(2) 0.0180(18) 0.0183(15) 0.0193(16)
O23 0.101(2) 0.132(3) 0.0483(16) 0.0314(18) 0.0194(15) 0.001(2)
O31 0.121(3) 0.215(5) 0.122(3) 0.099(3) 0.041(2) 0.107(3)
O32 0.119(3) 0.165(4) 0.0493(18) 0.002(2) -0.0085(18) -0.014(3)
O33 0.113(3) 0.146(3) 0.108(3) 0.082(3) 0.029(2) -0.022(2)
O41 0.083(2) 0.0614(17) 0.121(3) 0.0480(17) 0.0315(18) -0.0001(15)
O42 0.082(2) 0.075(2) 0.208(4) 0.036(2) 0.038(2) 0.0400(18)
O43 0.113(3) 0.125(3) 0.0573(18) -0.0089(18) 0.0364(18) -0.041(2)
N1 0.097(2) 0.0519(17) 0.070(2) 0.0392(15) 0.0462(18) 0.0361(16)
N2 0.104(3) 0.0510(17) 0.0643(19) 0.0306(15) 0.0494(18) 0.0354(17)
C11 0.051(2) 0.057(2) 0.074(2) 0.0313(19) 0.0225(18) 0.0134(16)
C12 0.064(2) 0.0464(19) 0.056(2) 0.0222(17) 0.0079(17) 0.0094(16)
C21 0.068(2) 0.062(2) 0.058(2) 0.0131(18) 0.0211(18) -0.0116(19)
C22 0.050(2) 0.068(2) 0.051(2) 0.0089(18) 0.0124(16) -0.0004(18)
C23 0.058(2) 0.065(2) 0.050(2) 0.0142(18) 0.0211(17) -0.0007(17)
C31 0.077(3) 0.122(4) 0.072(3) 0.058(3) 0.024(2) 0.040(3)
C32 0.067(3) 0.106(3) 0.048(2) 0.022(2) 0.0086(19) 0.000(2)
C33 0.074(3) 0.093(3) 0.063(2) 0.044(2) 0.019(2) 0.009(2)
C41 0.065(2) 0.0423(18) 0.075(2) 0.0274(18) 0.0216(19) 0.0117(16)
C42 0.063(3) 0.054(2) 0.121(4) 0.024(2) 0.030(2) 0.014(2)
C43 0.071(3) 0.062(2) 0.063(2) 0.0024(19) 0.030(2) -0.0123(19)
C51 0.064(2) 0.0403(16) 0.057(2) 0.0247(15) 0.0282(16) 0.0171(15)
C52 0.172(5) 0.064(3) 0.102(3) 0.047(3) 0.091(4) 0.069(3)
C53 0.166(5) 0.069(3) 0.111(4) 0.059(3) 0.090(4) 0.071(3)
C54 0.064(2) 0.0440(17) 0.060(2) 0.0303(16) 0.0264(17) 0.0174(16)
C55 0.050(2) 0.062(2) 0.086(3) 0.045(2) 0.0145(19) 0.0138(17)
C56 0.079(3) 0.072(3) 0.060(2) 0.032(2) 0.003(2) 0.016(2)
C57 0.072(3) 0.070(2) 0.068(2) 0.034(2) 0.030(2) 0.029(2)
C58 0.056(2) 0.058(2) 0.087(3) 0.039(2) 0.027(2) 0.0127(17)
C59 0.068(2) 0.0396(17) 0.055(2) 0.0212(15) 0.0107(17) 0.0091(15)
C60 0.127(4) 0.149(5) 0.088(3) 0.058(4) 0.061(3) 0.053(4)
C61 0.108(4) 0.055(2) 0.086(3) 0.023(2) -0.013(3) -0.006(2)
C62 0.055(3) 0.127(4) 0.163(5) 0.097(4) 0.017(3) 0.015(3)
C63 0.083(3) 0.0470(18) 0.0476(19) 0.0201(15) 0.0352(19) 0.0238(18)
C64 0.065(2) 0.057(2) 0.0504(19) 0.0167(16) 0.0260(17) 0.0177(17)
C65 0.062(2) 0.055(2) 0.061(2) 0.0222(17) 0.0293(18) 0.0089(17)
C66 0.070(2) 0.058(2) 0.052(2) 0.0247(17) 0.0306(18) 0.0168(18)
C67 0.069(2) 0.062(2) 0.0466(19) 0.0065(17) 0.0181(17) 0.0035(18)
C68 0.079(3) 0.0414(18) 0.056(2) 0.0069(16) 0.035(2) 0.0004(17)
C69 0.099(3) 0.104(3) 0.072(3) 0.054(3) 0.036(2) 0.029(3)
C70 0.071(3) 0.130(4) 0.074(3) 0.035(3) 0.019(2) 0.032(3)
C71 0.113(4) 0.068(3) 0.087(3) 0.008(2) 0.048(3) -0.020(3)

loop_
_atom_type_symbol
_atom_type_description
_atom_type_scat_dispersion_real
_atom_type_scat_dispersion_imag
_atom_type_scat_source
C C 0.0033 0.0016 'International Tables Vol C Tables 4.2.6.8 and 6.1.1.4'
H H 0.0000 0.0000 'International Tables Vol C Tables 4.2.6.8 and 6.1.1.4'
N N 0.0061 0.0033 'International Tables Vol C Tables 4.2.6.8 and 6.1.1.4'
O O 0.0106 0.0060 'International Tables Vol C Tables 4.2.6.8 and 6.1.1.4'
Ru Ru -1.2594 0.8363 'International Tables Vol C Tables 4.2.6.8 and 6.1.1.4'

loop_
_geom_angle_atom_site_label_1
_geom_angle_atom_site_label_2
_geom_angle_atom_site_label_3
_geom_angle
C11 Ru1 C12 92.91(16)
C11 Ru1 C51 92.41(14)
C12 Ru1 C51 95.67(14)
C11 Ru1 Ru2 149.36(10)
C12 Ru1 Ru2 95.53(11)
C51 Ru1 Ru2 115.89(9)
C11 Ru1 Ru3 100.07(11)
C12 Ru1 Ru3 145.71(11)
C51 Ru1 Ru3 115.14(9)
Ru2 Ru1 Ru3 58.499(8)
C11 Ru1 Ru4 94.94(10)
C12 Ru1 Ru4 92.70(10)
C51 Ru1 Ru4 168.56(9)
Ru2 Ru1 Ru4 55.337(8)
Ru3 Ru1 Ru4 54.866(9)
C23 Ru2 C22 93.79(16)
C23 Ru2 C21 94.77(15)
C22 Ru2 C21 93.26(16)
C23 Ru2 Ru4 91.49(11)
C22 Ru2 Ru4 82.75(11)
C21 Ru2 Ru4 172.79(12)
C23 Ru2 Ru3 146.16(10)
C22 Ru2 Ru3 96.14(11)
C21 Ru2 Ru3 116.78(11)
Ru4 Ru2 Ru3 58.013(9)
C23 Ru2 Ru1 93.35(11)
C22 Ru2 Ru1 144.94(11)
C21 Ru2 Ru1 120.26(12)
Ru4 Ru2 Ru1 62.783(8)
Ru3 Ru2 Ru1 61.170(8)
C31 Ru3 C33 93.37(19)
C31 Ru3 C32 91.0(2)
C33 Ru3 C32 97.97(18)
C31 Ru3 Ru4 86.27(14)
C33 Ru3 Ru4 88.43(13)
C32 Ru3 Ru4 173.21(12)
C31 Ru3 Ru2 96.56(12)
C33 Ru3 Ru2 144.40(12)
C32 Ru3 Ru2 115.88(13)
Ru4 Ru3 Ru2 58.366(9)
C31 Ru3 Ru1 147.51(13)
C33 Ru3 Ru1 94.64(12)
C32 Ru3 Ru1 118.82(14)
Ru4 Ru3 Ru1 62.570(9)
Ru2 Ru3 Ru1 60.331(9)
C41 Ru4 C42 94.21(16)
C41 Ru4 C43 97.75(16)
C42 Ru4 C43 92.8(2)
C41 Ru4 Ru3 100.17(11)
C42 Ru4 Ru3 96.28(15)
C43 Ru4 Ru3 159.23(12)
C41 Ru4 Ru2 159.21(11)
C42 Ru4 Ru2 100.24(12)
C43 Ru4 Ru2 96.41(11)
Ru3 Ru4 Ru2 63.621(9)
C41 Ru4 Ru1 99.78(10)
C42 Ru4 Ru1 156.30(13)
C43 Ru4 Ru1 104.08(13)
Ru3 Ru4 Ru1 62.564(9)
Ru2 Ru4 Ru1 61.880(9)
C51 N1 C53 111.1(3)
C51 N1 C54 127.6(3)
C53 N1 C54 121.2(3)
C51 N2 C52 111.3(3)
C51 N2 C63 127.7(3)
C52 N2 C63 120.8(3)
O11 C11 Ru1 173.6(3)
O12 C12 Ru1 170.5(3)
O21 C21 Ru2 172.1(4)
O22 C22 Ru2 176.6(3)
O23 C23 Ru2 177.4(4)
O31 C31 Ru3 176.0(5)
O32 C32 Ru3 170.5(5)
O33 C33 Ru3 178.2(4)
O41 C41 Ru4 175.7(3)
O42 C42 Ru4 175.9(4)
O43 C43 Ru4 178.2(4)
N1 C51 N2 103.3(3)
N1 C51 Ru1 127.5(2)
N2 C51 Ru1 128.8(2)
C53 C52 N2 107.3(3)
C52 C53 N1 107.0(3)
C55 C54 C59 121.9(3)
C55 C54 N1 119.5(3)
C59 C54 N1 118.4(3)
C54 C55 C56 117.3(3)
C54 C55 C62 121.9(4)
C56 C55 C62 120.8(4)
C57 C56 C55 122.6(4)
C56 C57 C58 118.1(4)
C56 C57 C60 121.1(4)
C58 C57 C60 120.8(4)
C57 C58 C59 122.5(4)
C58 C59 C54 117.4(3)
C58 C59 C61 121.6(4)
C54 C59 C61 120.9(3)
C64 C63 C68 122.8(3)
C64 C63 N2 119.6(3)
C68 C63 N2 117.3(3)
C63 C64 C65 116.8(3)
C63 C64 C70 122.8(3)
C65 C64 C70 120.3(4)
C66 C65 C64 122.8(3)
C65 C66 C67 118.1(3)
C65 C66 C69 120.5(3)
C67 C66 C69 121.3(4)
C66 C67 C68 121.8(4)
C63 C68 C67 117.3(3)
C63 C68 C71 121.6(4)
C67 C68 C71 121.1(4)

loop_
_geom_bond_atom_site_label_1
_geom_bond_atom_site_label_2
_geom_bond_distance
Ru1 C11 1.886(4)
Ru1 C12 1.891(4)
Ru1 C51 2.110(3)
Ru1 Ru2 2.9908(4)
Ru1 Ru3 3.0154(4)
Ru1 Ru4 3.0156(3)
Ru2 C23 1.893(4)
Ru2 C22 1.899(4)
Ru2 C21 1.918(4)
Ru2 Ru4 2.7892(4)
Ru2 Ru3 2.9348(4)
Ru3 C31 1.877(4)
Ru3 C33 1.892(4)
Ru3 C32 1.925(4)
Ru3 Ru4 2.7785(4)
Ru4 C41 1.894(4)
Ru4 C42 1.894(4)
Ru4 C43 1.905(4)
O11 C11 1.134(4)
O12 C12 1.136(4)
O21 C21 1.130(4)
O22 C22 1.133(4)
O23 C23 1.138(4)
O31 C31 1.139(5)
O32 C32 1.122(4)
O33 C33 1.130(4)
O41 C41 1.145(4)
O42 C42 1.149(5)
O43 C43 1.135(4)
N1 C51 1.364(4)
N1 C53 1.390(5)
N1 C54 1.436(4)
N2 C51 1.365(4)
N2 C52 1.383(4)
N2 C63 1.445(4)
C52 C53 1.324(5)
C54 C55 1.390(5)
C54 C59 1.392(5)
C55 C56 1.392(5)
C55 C62 1.513(5)
C56 C57 1.364(5)
C57 C58 1.380(5)
C57 C60 1.515(5)
C58 C59 1.382(5)
C59 C61 1.499(5)
C63 C64 1.382(5)
C63 C68 1.388(5)
C64 C65 1.386(5)
C64 C70 1.503(5)
C65 C66 1.375(5)
C66 C67 1.382(5)
C66 C69 1.513(5)
C67 C68 1.390(5)
C68 C71 1.511(5)
